data_2229318
loop_
_publ_author_name
'Suleiman Gwaram, Nura'
'Khaledi, Hamid'
'Mohd Ali, Hapipah'

_publ_section_title
;
 Dibromido{2-(morpholin-4-yl)-<i>N</i>-[1-(2-pyridyl)ethylidene]ethanamine-\k^3^<i>N</i>,<i>N</i>',<i>N</i>''}cadmium
;
_journal_coeditor_code BG2390
_journal_issue 3
_journal_name_full 'Acta Crystallographica Section E'
_journal_page_first m347
_journal_paper_doi 10.1107/S160053681100554X
_journal_volume 67
_journal_year 2011
_chemical_formula_iupac '[Cd Br2 (C13 H19 N3 O)]'
_chemical_formula_moiety 'C13 H19 Br2 Cd N3 O'
_chemical_formula_sum 'C13 H19 Br2 Cd N3 O'
_chemical_formula_weight 505.53
_chemical_name_systematic
;
Dibromido{2-(morpholin-4-yl)-<i>N</i>-[1-(2-pyridyl)ethylidene]ethanamine-
\k^3^<i>N</i>,<i>N</i>',<i>N</i>''}cadmium
;
_space_group_IT_number 19
_symmetry_cell_setting orthorhombic
_symmetry_space_group_name_Hall 'P 2ac 2ab'
_symmetry_space_group_name_H-M 'P 21 21 21'
_atom_sites_solution_hydrogens geom
_atom_sites_solution_primary direct
_atom_sites_solution_secondary difmap
_audit_creation_method SHELXL-97
_cell_angle_alpha 90.00
_cell_angle_beta 90.00
_cell_angle_gamma 90.00
_cell_formula_units_Z 4
_cell_length_a 9.1906(8)
_cell_length_b 12.2604(10)
_cell_length_c 14.7499(12)
_cell_measurement_reflns_used 5963
_cell_measurement_temperature 100(2)
_cell_measurement_theta_max 30.74
_cell_measurement_theta_min 2.61
_cell_volume 1662.0(2)
_computing_cell_refinement 'SAINT (Bruker, 2007)'
_computing_data_collection 'APEX2 (Bruker, 2007)'
_computing_data_reduction 'SAINT (Bruker, 2007)'
_computing_molecular_graphics 'X-SEED (Barbour, 2001)'
_computing_publication_material 'SHELXL97 (Sheldrick, 2008) and publCIF (Westrip, 2010)'
_computing_structure_refinement 'SHELXL97 (Sheldrick, 2008)'
_computing_structure_solution 'SHELXS97 (Sheldrick, 2008)'
_diffrn_ambient_temperature 100(2)
_diffrn_measured_fraction_theta_full 1.000
_diffrn_measured_fraction_theta_max 1.000
_diffrn_measurement_device_type 'Bruker APEXII CCD'
_diffrn_measurement_method '\f and \w'
_diffrn_radiation_monochromator graphite
_diffrn_radiation_source 'fine-focus sealed tube'
_diffrn_radiation_type MoK\a
_diffrn_radiation_wavelength 0.71073
_diffrn_reflns_av_R_equivalents 0.0319
_diffrn_reflns_av_sigmaI/netI 0.0262
_diffrn_reflns_limit_h_max 11
_diffrn_reflns_limit_h_min -11
_diffrn_reflns_limit_k_max 15
_diffrn_reflns_limit_k_min -15
_diffrn_reflns_limit_l_max 18
_diffrn_reflns_limit_l_min -18
_diffrn_reflns_number 20236
_diffrn_reflns_theta_full 27.00
_diffrn_reflns_theta_max 27.00
_diffrn_reflns_theta_min 2.16
_exptl_absorpt_coefficient_mu 6.121
_exptl_absorpt_correction_T_max 0.3893
_exptl_absorpt_correction_T_min 0.2372
_exptl_absorpt_correction_type multi-scan
_exptl_absorpt_process_details '(SADABS; Sheldrick, 1996)'
_exptl_crystal_colour colorless
_exptl_crystal_density_diffrn 2.020
_exptl_crystal_density_method 'not measured'
_exptl_crystal_description block
_exptl_crystal_F_000 976
_exptl_crystal_size_max 0.33
_exptl_crystal_size_mid 0.27
_exptl_crystal_size_min 0.19
_refine_diff_density_max 0.725
_refine_diff_density_min -0.538
_refine_ls_abs_structure_details 'Flack (1983), 1556 Friedel pairs'
_refine_ls_abs_structure_Flack 0.023(9)
_refine_ls_extinction_method none
_refine_ls_goodness_of_fit_ref 1.094
_refine_ls_hydrogen_treatment constr
_refine_ls_matrix_type full
_refine_ls_number_parameters 182
_refine_ls_number_reflns 3642
_refine_ls_number_restraints 0
_refine_ls_restrained_S_all 1.094
_refine_ls_R_factor_all 0.0232
_refine_ls_R_factor_gt 0.0207
_refine_ls_shift/su_max 0.001
_refine_ls_shift/su_mean 0.000
_refine_ls_structure_factor_coef Fsqd
_refine_ls_weighting_details 'calc w=1/[\s^2^(Fo^2^)+(0.0060P)^2^+1.6071P] where P=(Fo^2^+2Fc^2^)/3'
_refine_ls_weighting_scheme calc
_refine_ls_wR_factor_gt 0.0405
_refine_ls_wR_factor_ref 0.0410
_reflns_number_gt 3445
_reflns_number_total 3642
_reflns_threshold_expression I>2\s(I)
_cod_data_source_file bg2390.cif
_cod_data_source_block I
_cod_database_code 2229318
_cod_database_fobs_code 2229318

loop_
_symmetry_equiv_pos_as_xyz
'x, y, z'
'x+1/2, -y+1/2, -z'
'-x, y+1/2, -z+1/2'
'-x+1/2, -y, z+1/2'

loop_
_atom_site_type_symbol
_atom_site_label
_atom_site_fract_x
_atom_site_fract_y
_atom_site_fract_z
_atom_site_U_iso_or_equiv
_atom_site_adp_type
_atom_site_calc_flag
_atom_site_refinement_flags
_atom_site_occupancy
_atom_site_disorder_assembly
_atom_site_disorder_group
Cd Cd1 0.03808(2) 0.00442(2) 0.919266(13) 0.01367(5) Uani d . 1 . .
Br Br1 -0.21463(3) 0.00329(4) 0.84484(2) 0.02368(7) Uani d . 1 . .
Br Br2 0.07480(3) -0.00774(4) 1.092730(19) 0.02169(7) Uani d . 1 . .
O O1 -0.0135(3) -0.34931(19) 0.93888(17) 0.0151(6) Uani d . 1 . .
N N1 0.0632(3) 0.1977(2) 0.90768(19) 0.0163(6) Uani d . 1 . .
N N2 0.2634(3) 0.0505(2) 0.86157(18) 0.0143(6) Uani d . 1 . .
N N3 0.1405(3) -0.1675(2) 0.85991(18) 0.0127(6) Uani d . 1 . .
C C1 -0.0399(4) 0.2704(3) 0.9296(2) 0.0194(7) Uani d . 1 . .
H H1 -0.1334 0.2443 0.9463 0.023 Uiso calc R 1 . .
C C2 -0.0157(5) 0.3826(3) 0.9291(3) 0.0225(9) Uani d . 1 . .
H H2 -0.0908 0.4322 0.9451 0.027 Uiso calc R 1 . .
C C3 0.1197(4) 0.4192(3) 0.9049(3) 0.0240(8) Uani d . 1 . .
H H3 0.1400 0.4951 0.9051 0.029 Uiso calc R 1 . .
C C4 0.2272(4) 0.3455(3) 0.8800(2) 0.0209(8) Uani d . 1 . .
H H4 0.3206 0.3701 0.8616 0.025 Uiso calc R 1 . .
C C5 0.1948(4) 0.2342(3) 0.8827(2) 0.0145(7) Uani d . 1 . .
C C6 0.3044(4) 0.1495(3) 0.8549(2) 0.0146(7) Uani d . 1 . .
C C7 0.4496(4) 0.1874(3) 0.8209(3) 0.0253(8) Uani d . 1 . .
H H7A 0.4380 0.2199 0.7606 0.038 Uiso calc R 1 . .
H H7B 0.5162 0.1252 0.8172 0.038 Uiso calc R 1 . .
H H7C 0.4894 0.2420 0.8627 0.038 Uiso calc R 1 . .
C C8 0.3532(4) -0.0426(2) 0.8376(2) 0.0164(7) Uani d . 1 . .
H H8A 0.4034 -0.0709 0.8922 0.020 Uiso calc R 1 . .
H H8B 0.4278 -0.0207 0.7928 0.020 Uiso calc R 1 . .
C C9 0.2553(4) -0.1303(3) 0.7977(2) 0.0176(7) Uani d . 1 . .
H H9A 0.2093 -0.1016 0.7419 0.021 Uiso calc R 1 . .
H H9B 0.3160 -0.1937 0.7802 0.021 Uiso calc R 1 . .
C C10 0.2041(4) -0.2361(3) 0.9323(2) 0.0167(7) Uani d . 1 . .
H H10A 0.2692 -0.1912 0.9705 0.020 Uiso calc R 1 . .
H H10B 0.2630 -0.2950 0.9047 0.020 Uiso calc R 1 . .
C C11 0.0853(4) -0.2858(3) 0.9907(2) 0.0181(7) Uani d . 1 . .
H H11A 0.1303 -0.3323 1.0378 0.022 Uiso calc R 1 . .
H H11B 0.0313 -0.2267 1.0217 0.022 Uiso calc R 1 . .
C C12 -0.0787(4) -0.2837(3) 0.8695(2) 0.0177(7) Uani d . 1 . .
H H12A -0.1356 -0.2242 0.8978 0.021 Uiso calc R 1 . .
H H12B -0.1463 -0.3290 0.8333 0.021 Uiso calc R 1 . .
C C13 0.0361(4) -0.2354(3) 0.8079(2) 0.0174(7) Uani d . 1 . .
H H13A 0.0894 -0.2950 0.7770 0.021 Uiso calc R 1 . .
H H13B -0.0114 -0.1901 0.7609 0.021 Uiso calc R 1 . .

loop_
_atom_site_aniso_label
_atom_site_aniso_U_11
_atom_site_aniso_U_22
_atom_site_aniso_U_33
_atom_site_aniso_U_12
_atom_site_aniso_U_13
_atom_site_aniso_U_23
Cd1 0.01446(9) 0.01227(9) 0.01429(9) 0.00005(13) 0.00293(7) 0.00048(13)
Br1 0.01711(14) 0.02244(15) 0.03150(16) 0.0017(2) -0.00424(12) 0.0024(2)
Br2 0.02749(16) 0.02287(17) 0.01472(13) 0.00513(19) -0.00019(11) -0.00188(19)
O1 0.0147(14) 0.0118(11) 0.0190(14) -0.0018(10) -0.0005(10) 0.0025(10)
N1 0.0184(15) 0.0152(13) 0.0154(14) 0.0012(11) 0.0020(12) 0.0039(11)
N2 0.0147(15) 0.0163(13) 0.0120(13) 0.0018(11) 0.0003(11) 0.0003(11)
N3 0.0155(14) 0.0100(13) 0.0128(14) -0.0002(11) 0.0015(11) 0.0010(11)
C1 0.0217(18) 0.0191(16) 0.0173(18) 0.0019(15) 0.0056(15) 0.0012(14)
C2 0.032(2) 0.0147(16) 0.021(2) 0.0080(16) -0.0011(17) 0.0001(15)
C3 0.034(2) 0.0116(15) 0.027(2) -0.0018(14) -0.0087(17) -0.0008(15)
C4 0.0203(18) 0.0163(17) 0.0260(19) -0.0043(14) -0.0043(15) 0.0000(14)
C5 0.0152(18) 0.0154(16) 0.0128(17) 0.0028(13) -0.0030(15) 0.0017(14)
C6 0.0145(17) 0.0176(16) 0.0116(16) -0.0009(13) -0.0011(13) 0.0041(13)
C7 0.0204(19) 0.0187(17) 0.037(2) -0.0055(15) 0.0066(17) 0.0005(15)
C8 0.0134(17) 0.0135(15) 0.0224(18) 0.0018(12) 0.0040(14) 0.0031(13)
C9 0.0202(18) 0.0164(17) 0.0162(17) 0.0017(13) 0.0064(14) -0.0013(14)
C10 0.0169(17) 0.0155(16) 0.0178(18) 0.0023(13) -0.0007(15) 0.0045(14)
C11 0.0149(17) 0.0172(17) 0.0223(18) -0.0020(13) -0.0011(14) 0.0052(14)
C12 0.0183(18) 0.0150(16) 0.0198(18) -0.0016(13) -0.0013(15) -0.0005(13)
C13 0.0210(18) 0.0165(16) 0.0147(16) 0.0011(14) -0.0007(14) -0.0049(13)

loop_
_atom_type_symbol
_atom_type_description
_atom_type_scat_dispersion_real
_atom_type_scat_dispersion_imag
_atom_type_scat_source
C C 0.0033 0.0016 'International Tables Vol C Tables 4.2.6.8 and 6.1.1.4'
H H 0.0000 0.0000 'International Tables Vol C Tables 4.2.6.8 and 6.1.1.4'
N N 0.0061 0.0033 'International Tables Vol C Tables 4.2.6.8 and 6.1.1.4'
Br Br -0.2901 2.4595 'International Tables Vol C Tables 4.2.6.8 and 6.1.1.4'
Cd Cd -0.8075 1.2024 'International Tables Vol C Tables 4.2.6.8 and 6.1.1.4'
O O 0.0106 0.0060 'International Tables Vol C Tables 4.2.6.8 and 6.1.1.4'

loop_
_geom_angle_atom_site_label_1
_geom_angle_atom_site_label_2
_geom_angle_atom_site_label_3
_geom_angle_site_symmetry_1
_geom_angle_site_symmetry_3
_geom_angle
_geom_angle_publ_flag
N2 Cd1 N1 . . 69.15(9) ?
N2 Cd1 N3 . . 74.71(9) ?
N1 Cd1 N3 . . 141.76(9) ?
N2 Cd1 Br1 . . 130.89(7) ?
N1 Cd1 Br1 . . 93.56(7) ?
N3 Cd1 Br1 . . 100.87(6) ?
N2 Cd1 Br2 . . 105.18(7) ?
N1 Cd1 Br2 . . 96.63(7) ?
N3 Cd1 Br2 . . 104.59(6) ?
Br1 Cd1 Br2 . . 122.729(12) ?
C11 O1 C12 . . 110.1(2) ?
C1 N1 C5 . . 118.8(3) ?
C1 N1 Cd1 . . 125.1(2) ?
C5 N1 Cd1 . . 116.0(2) ?
C6 N2 C8 . . 124.2(3) ?
C6 N2 Cd1 . . 121.8(2) ?
C8 N2 Cd1 . . 114.02(19) ?
C9 N3 C10 . . 110.1(3) ?
C9 N3 C13 . . 108.4(3) ?
C10 N3 C13 . . 108.1(2) ?
C9 N3 Cd1 . . 103.29(18) ?
C10 N3 Cd1 . . 112.3(2) ?
C13 N3 Cd1 . . 114.57(19) ?
N1 C1 C2 . . 122.8(3) ?
N1 C1 H1 . . 118.6 ?
C2 C1 H1 . . 118.6 ?
C3 C2 C1 . . 118.0(4) ?
C3 C2 H2 . . 121.0 ?
C1 C2 H2 . . 121.0 ?
C2 C3 C4 . . 120.1(3) ?
C2 C3 H3 . . 119.9 ?
C4 C3 H3 . . 119.9 ?
C3 C4 C5 . . 118.4(3) ?
C3 C4 H4 . . 120.8 ?
C5 C4 H4 . . 120.8 ?
N1 C5 C4 . . 121.7(3) ?
N1 C5 C6 . . 116.6(3) ?
C4 C5 C6 . . 121.6(3) ?
N2 C6 C7 . . 125.7(3) ?
N2 C6 C5 . . 116.0(3) ?
C7 C6 C5 . . 118.2(3) ?
C6 C7 H7A . . 109.5 ?
C6 C7 H7B . . 109.5 ?
H7A C7 H7B . . 109.5 ?
C6 C7 H7C . . 109.5 ?
H7A C7 H7C . . 109.5 ?
H7B C7 H7C . . 109.5 ?
N2 C8 C9 . . 108.3(3) ?
N2 C8 H8A . . 110.0 ?
C9 C8 H8A . . 110.0 ?
N2 C8 H8B . . 110.0 ?
C9 C8 H8B . . 110.0 ?
H8A C8 H8B . . 108.4 ?
N3 C9 C8 . . 113.7(3) ?
N3 C9 H9A . . 108.8 ?
C8 C9 H9A . . 108.8 ?
N3 C9 H9B . . 108.8 ?
C8 C9 H9B . . 108.8 ?
H9A C9 H9B . . 107.7 ?
N3 C10 C11 . . 110.7(3) ?
N3 C10 H10A . . 109.5 ?
C11 C10 H10A . . 109.5 ?
N3 C10 H10B . . 109.5 ?
C11 C10 H10B . . 109.5 ?
H10A C10 H10B . . 108.1 ?
O1 C11 C10 . . 112.0(3) ?
O1 C11 H11A . . 109.2 ?
C10 C11 H11A . . 109.2 ?
O1 C11 H11B . . 109.2 ?
C10 C11 H11B . . 109.2 ?
H11A C11 H11B . . 107.9 ?
O1 C12 C13 . . 110.9(3) ?
O1 C12 H12A . . 109.5 ?
C13 C12 H12A . . 109.5 ?
O1 C12 H12B . . 109.5 ?
C13 C12 H12B . . 109.5 ?
H12A C12 H12B . . 108.0 ?
N3 C13 C12 . . 111.1(3) ?
N3 C13 H13A . . 109.4 ?
C12 C13 H13A . . 109.4 ?
N3 C13 H13B . . 109.4 ?
C12 C13 H13B . . 109.4 ?
H13A C13 H13B . . 108.0 ?

loop_
_geom_bond_atom_site_label_1
_geom_bond_atom_site_label_2
_geom_bond_site_symmetry_2
_geom_bond_distance
_geom_bond_publ_flag
Cd1 N2 . 2.309(3) ?
Cd1 N1 . 2.388(3) ?
Cd1 N3 . 2.469(3) ?
Cd1 Br1 . 2.5690(4) ?
Cd1 Br2 . 2.5851(4) ?
O1 C11 . 1.420(4) ?
O1 C12 . 1.433(4) ?
N1 C1 . 1.340(4) ?
N1 C5 . 1.341(4) ?
N2 C6 . 1.275(4) ?
N2 C8 . 1.452(4) ?
N3 C9 . 1.471(4) ?
N3 C10 . 1.479(4) ?
N3 C13 . 1.484(4) ?
C1 C2 . 1.393(5) ?
C1 H1 . 0.9500 ?
C2 C3 . 1.370(6) ?
C2 H2 . 0.9500 ?
C3 C4 . 1.388(5) ?
C3 H3 . 0.9500 ?
C4 C5 . 1.397(5) ?
C4 H4 . 0.9500 ?
C5 C6 . 1.504(5) ?
C6 C7 . 1.500(5) ?
C7 H7A . 0.9800 ?
C7 H7B . 0.9800 ?
C7 H7C . 0.9800 ?
C8 C9 . 1.520(5) ?
C8 H8A . 0.9900 ?
C8 H8B . 0.9900 ?
C9 H9A . 0.9900 ?
C9 H9B . 0.9900 ?
C10 C11 . 1.518(5) ?
C10 H10A . 0.9900 ?
C10 H10B . 0.9900 ?
C11 H11A . 0.9900 ?
C11 H11B . 0.9900 ?
C12 C13 . 1.514(5) ?
C12 H12A . 0.9900 ?
C12 H12B . 0.9900 ?
C13 H13A . 0.9900 ?
C13 H13B . 0.9900 ?

loop_
_geom_hbond_atom_site_label_D
_geom_hbond_atom_site_label_H
_geom_hbond_atom_site_label_A
_geom_hbond_site_symmetry_A
_geom_hbond_distance_DH
_geom_hbond_distance_HA
_geom_hbond_distance_DA
_geom_hbond_angle_DHA
C3 H3 O1 1_565 0.95 2.42 3.132(4) 131
C7 H7B Br1 1_655 0.98 2.92 3.840(4) 157
C10 H10A O1 2_547 0.99 2.45 3.383(4) 156
C11 H11B Br2 . 0.99 2.91 3.727(4) 141
